data_7018470
loop_
_publ_author_name
'Humenny, Will J.'
'Mitzinger, Stefan'
'Khadka, Chhatra B.'
'Najafabadi, Bahareh Khalili'
'Vieira, Isabelle'
'Corrigan, John F.'

_publ_section_title
;
 N-heterocyclic carbene stabilized copper- and silver-phenylchalcogenolate
 ring complexes.
;
_journal_issue 15
_journal_name_full 'Dalton transactions (Cambridge, England : 2003)'
_journal_page_first 4413
_journal_page_last 4422
_journal_paper_doi 10.1039/c2dt11998f
_journal_volume 41
_journal_year 2012
_chemical_formula_sum 'C76 H92 Ag4 N8 Se4'
_chemical_formula_weight 1864.90
_chemical_name_systematic
;
?
;
_space_group_IT_number 2
_symmetry_cell_setting triclinic
_symmetry_space_group_name_Hall '-P 1'
_symmetry_space_group_name_H-M 'P -1'
_atom_sites_solution_hydrogens geom
_atom_sites_solution_primary direct
_atom_sites_solution_secondary difmap
_audit_creation_method SHELXL-97
_cell_angle_alpha 118.350(6)
_cell_angle_beta 91.274(6)
_cell_angle_gamma 101.302(6)
_cell_formula_units_Z 1
_cell_length_a 12.438(3)
_cell_length_b 13.165(3)
_cell_length_c 13.217(3)
_cell_measurement_reflns_used 1043
_cell_measurement_temperature 150(2)
_cell_measurement_theta_max 16.97
_cell_measurement_theta_min 2.16
_cell_volume 1851.0(8)
_computing_cell_refinement 'Bruker SAINT'
_computing_data_collection 'Bruker APEX2'
_computing_data_reduction 'Bruker SAINT'
_computing_molecular_graphics 'Bruker SHELXTL'
_computing_publication_material 'Bruker SHELXTL'
_computing_structure_refinement 'SHELXL-97 (Sheldrick, 1997)'
_computing_structure_solution 'SHELXS-97 (Sheldrick, 1990)'
_diffrn_ambient_temperature 150(2)
_diffrn_measured_fraction_theta_full 1.000
_diffrn_measured_fraction_theta_max 1.000
_diffrn_measurement_device_type 'CCD area detector'
_diffrn_measurement_method 'phi and omega scans'
_diffrn_radiation_monochromator graphite
_diffrn_radiation_source 'fine-focus sealed tube'
_diffrn_radiation_type MoK\a
_diffrn_radiation_wavelength 0.71073
_diffrn_reflns_av_R_equivalents 0.3163
_diffrn_reflns_av_sigmaI/netI 0.1624
_diffrn_reflns_limit_h_max 14
_diffrn_reflns_limit_h_min -14
_diffrn_reflns_limit_k_max 15
_diffrn_reflns_limit_k_min -15
_diffrn_reflns_limit_l_max 15
_diffrn_reflns_limit_l_min -15
_diffrn_reflns_number 76950
_diffrn_reflns_theta_full 25.00
_diffrn_reflns_theta_max 25.00
_diffrn_reflns_theta_min 1.68
_exptl_absorpt_coefficient_mu 3.056
_exptl_absorpt_correction_T_max 0.9701
_exptl_absorpt_correction_T_min 0.9275
_exptl_absorpt_correction_type multi-scan
_exptl_crystal_colour colourless
_exptl_crystal_density_diffrn 1.673
_exptl_crystal_density_method 'not measured'
_exptl_crystal_description block
_exptl_crystal_F_000 928
_exptl_crystal_size_max 0.03
_exptl_crystal_size_mid 0.02
_exptl_crystal_size_min 0.01
_refine_diff_density_max 0.835
_refine_diff_density_min -0.869
_refine_diff_density_rms 0.192
_refine_ls_extinction_method none
_refine_ls_goodness_of_fit_ref 0.879
_refine_ls_hydrogen_treatment constr
_refine_ls_matrix_type full
_refine_ls_number_parameters 423
_refine_ls_number_reflns 6522
_refine_ls_number_restraints 0
_refine_ls_restrained_S_all 0.879
_refine_ls_R_factor_all 0.1512
_refine_ls_R_factor_gt 0.0549
_refine_ls_shift/su_max 0.001
_refine_ls_shift/su_mean 0.000
_refine_ls_structure_factor_coef Fsqd
_refine_ls_weighting_details 'calc w=1/[\s^2^(Fo^2^)+(0.0355P)^2^+0.0000P] where P=(Fo^2^+2Fc^2^)/3'
_refine_ls_weighting_scheme calc
_refine_ls_wR_factor_gt 0.0824
_refine_ls_wR_factor_ref 0.1010
_reflns_number_gt 3496
_reflns_number_total 6522
_reflns_threshold_expression >2sigma(I)
_cod_data_source_file c2dt11998f.txt
_cod_data_source_block b10127a
_cod_depositor_comments
;
The following automatic conversions were performed:

'_symmetry_cell_setting' value 'Triclinic' changed to 'triclinic'
according to /home/saulius/struct/CIF-dictionaries/cif_core.dic
dictionary named 'cif_core.dic' version 2.4.1 from 2010-06-29.

Automatic conversion script
Id: cif_fix_values 1715 2011-07-08 13:25:40Z adriana 
;
_cod_original_cell_volume 1851.1(8)
_cod_original_sg_symbol_H-M P-1
_cod_database_code 7018470

loop_
_symmetry_equiv_pos_as_xyz
'x, y, z'
'-x, -y, -z'

loop_
_atom_site_label
_atom_site_type_symbol
_atom_site_fract_x
_atom_site_fract_y
_atom_site_fract_z
_atom_site_U_iso_or_equiv
_atom_site_adp_type
_atom_site_occupancy
_atom_site_symmetry_multiplicity
_atom_site_calc_flag
_atom_site_refinement_flags
Ag1 Ag 1.06400(5) 0.62561(6) 0.16884(6) 0.02433(19) Uani 1 1 d .
Ag2 Ag 0.85851(5) 0.53833(6) 0.25178(6) 0.02364(19) Uani 1 1 d .
Se1 Se 1.05779(7) 0.52819(7) 0.30459(7) 0.0194(2) Uani 1 1 d .
Se2 Se 0.85807(7) 0.52382(7) 0.03974(7) 0.0201(2) Uani 1 1 d .
N1 N 1.2829(5) 0.8227(5) 0.2357(5) 0.0195(17) Uani 1 1 d .
N2 N 1.1626(5) 0.8491(5) 0.1360(5) 0.0164(16) Uani 1 1 d .
N3 N 0.7041(5) 0.6476(6) 0.4404(5) 0.0196(17) Uani 1 1 d .
N4 N 0.6052(5) 0.4900(5) 0.2913(5) 0.0160(16) Uani 1 1 d .
C1 C 1.1741(6) 0.7867(7) 0.1915(6) 0.0147(19) Uani 1 1 d .
C2 C 1.3412(6) 0.9028(7) 0.2054(7) 0.0163(19) Uani 1 1 d .
C3 C 1.4545(7) 0.9596(7) 0.2259(7) 0.024(2) Uani 1 1 d .
H3A H 1.5069 0.9480 0.2704 0.029 Uiso 1 1 calc R
C4 C 1.4855(7) 1.0325(7) 0.1789(7) 0.024(2) Uani 1 1 d .
H4A H 1.5613 1.0704 0.1891 0.029 Uiso 1 1 calc R
C5 C 1.4066(7) 1.0521(7) 0.1157(7) 0.024(2) Uani 1 1 d .
H5A H 1.4302 1.1041 0.0854 0.029 Uiso 1 1 calc R
C6 C 1.2972(7) 0.9978(7) 0.0974(7) 0.026(2) Uani 1 1 d .
H6A H 1.2445 1.0118 0.0552 0.031 Uiso 1 1 calc R
C7 C 1.2652(7) 0.9230(7) 0.1410(7) 0.019(2) Uani 1 1 d .
C8 C 1.3306(7) 0.7743(7) 0.3021(7) 0.027(2) Uani 1 1 d .
H8A H 1.2671 0.7216 0.3123 0.032 Uiso 1 1 calc R
C9 C 1.4060(7) 0.6942(8) 0.2307(8) 0.036(2) Uani 1 1 d .
H9A H 1.3638 0.6308 0.1566 0.054 Uiso 1 1 calc R
H9B H 1.4337 0.6592 0.2739 0.054 Uiso 1 1 calc R
H9C H 1.4685 0.7415 0.2162 0.054 Uiso 1 1 calc R
C10 C 1.3823(7) 0.8707(7) 0.4220(7) 0.035(3) Uani 1 1 d .
H10A H 1.3295 0.9191 0.4595 0.053 Uiso 1 1 calc R
H10B H 1.4490 0.9210 0.4169 0.053 Uiso 1 1 calc R
H10C H 1.4022 0.8349 0.4679 0.053 Uiso 1 1 calc R
C11 C 1.0558(6) 0.8335(7) 0.0722(7) 0.022(2) Uani 1 1 d .
H11A H 0.9995 0.7742 0.0818 0.026 Uiso 1 1 calc R
C12 C 1.0179(7) 0.9496(7) 0.1253(7) 0.029(2) Uani 1 1 d .
H12A H 1.0075 0.9739 0.2062 0.043 Uiso 1 1 calc R
H12B H 0.9478 0.9381 0.0815 0.043 Uiso 1 1 calc R
H12C H 1.0741 1.0114 0.1223 0.043 Uiso 1 1 calc R
C13 C 1.0624(7) 0.7830(7) -0.0574(7) 0.029(2) Uani 1 1 d .
H13A H 1.0874 0.7091 -0.0872 0.043 Uiso 1 1 calc R
H13B H 1.1149 0.8406 -0.0701 0.043 Uiso 1 1 calc R
H13C H 0.9891 0.7670 -0.0982 0.043 Uiso 1 1 calc R
C14 C 1.0924(6) 0.6623(7) 0.4607(7) 0.021(2) Uani 1 1 d .
C15 C 1.1035(6) 0.7781(8) 0.4828(8) 0.027(2) Uani 1 1 d .
H15A H 1.0906 0.7942 0.4213 0.033 Uiso 1 1 calc R
C16 C 1.1338(7) 0.8700(8) 0.5961(8) 0.032(2) Uani 1 1 d .
H16A H 1.1400 0.9492 0.6111 0.039 Uiso 1 1 calc R
C17 C 1.1553(7) 0.8510(8) 0.6883(8) 0.033(2) Uani 1 1 d .
H17A H 1.1782 0.9154 0.7649 0.039 Uiso 1 1 calc R
C18 C 1.1421(7) 0.7327(8) 0.6645(7) 0.028(2) Uani 1 1 d .
H18A H 1.1546 0.7162 0.7258 0.034 Uiso 1 1 calc R
C19 C 1.1109(6) 0.6403(7) 0.5518(7) 0.023(2) Uani 1 1 d .
H19A H 1.1020 0.5608 0.5365 0.027 Uiso 1 1 calc R
C20 C 0.7099(6) 0.5572(7) 0.3348(7) 0.019(2) Uani 1 1 d .
C21 C 0.5319(7) 0.5399(7) 0.3696(7) 0.018(2) Uani 1 1 d .
C22 C 0.4174(6) 0.5065(7) 0.3638(7) 0.024(2) Uani 1 1 d .
H22A H 0.3739 0.4374 0.2988 0.029 Uiso 1 1 calc R
C23 C 0.3702(7) 0.5792(8) 0.4576(7) 0.026(2) Uani 1 1 d .
H23A H 0.2923 0.5600 0.4563 0.031 Uiso 1 1 calc R
C24 C 0.4331(8) 0.6785(8) 0.5527(8) 0.035(2) Uani 1 1 d .
H24A H 0.3973 0.7249 0.6156 0.042 Uiso 1 1 calc R
C25 C 0.5471(7) 0.7131(7) 0.5597(7) 0.025(2) Uani 1 1 d .
H25A H 0.5901 0.7819 0.6254 0.030 Uiso 1 1 calc R
C26 C 0.5949(7) 0.6410(7) 0.4649(8) 0.024(2) Uani 1 1 d .
C27 C 0.8035(7) 0.7385(8) 0.5164(7) 0.032(2) Uani 1 1 d .
H27A H 0.8682 0.7175 0.4740 0.038 Uiso 1 1 calc R
C28 C 0.8236(7) 0.7356(8) 0.6285(7) 0.034(2) Uani 1 1 d .
H28A H 0.8261 0.6549 0.6106 0.051 Uiso 1 1 calc R
H28B H 0.7635 0.7595 0.6747 0.051 Uiso 1 1 calc R
H28C H 0.8942 0.7904 0.6725 0.051 Uiso 1 1 calc R
C29 C 0.7978(7) 0.8629(7) 0.5354(8) 0.035(2) Uani 1 1 d .
H29A H 0.7849 0.8589 0.4600 0.052 Uiso 1 1 calc R
H29B H 0.8678 0.9200 0.5783 0.052 Uiso 1 1 calc R
H29C H 0.7370 0.8885 0.5798 0.052 Uiso 1 1 calc R
C30 C 0.5650(6) 0.3855(7) 0.1747(7) 0.021(2) Uani 1 1 d .
H30A H 0.4930 0.3396 0.1797 0.025 Uiso 1 1 calc R
C31 C 0.5419(7) 0.4298(7) 0.0900(7) 0.033(2) Uani 1 1 d .
H31A H 0.4883 0.4794 0.1181 0.049 Uiso 1 1 calc R
H31B H 0.5116 0.3617 0.0133 0.049 Uiso 1 1 calc R
H31C H 0.6109 0.4766 0.0844 0.049 Uiso 1 1 calc R
C32 C 0.6427(7) 0.3040(7) 0.1352(7) 0.028(2) Uani 1 1 d .
H32A H 0.6628 0.2874 0.1971 0.041 Uiso 1 1 calc R
H32B H 0.7096 0.3419 0.1169 0.041 Uiso 1 1 calc R
H32C H 0.6065 0.2295 0.0659 0.041 Uiso 1 1 calc R
C33 C 0.7912(6) 0.6482(7) 0.0506(7) 0.021(2) Uani 1 1 d .
C34 C 0.7750(6) 0.6617(7) -0.0466(8) 0.027(2) Uani 1 1 d .
H34A H 0.7950 0.6084 -0.1184 0.033 Uiso 1 1 calc R
C35 C 0.7295(6) 0.7528(7) -0.0382(7) 0.023(2) Uani 1 1 d .
H35A H 0.7202 0.7626 -0.1044 0.027 Uiso 1 1 calc R
C36 C 0.6974(7) 0.8299(7) 0.0645(8) 0.027(2) Uani 1 1 d .
H36A H 0.6656 0.8916 0.0687 0.033 Uiso 1 1 calc R
C37 C 0.7122(6) 0.8164(7) 0.1615(8) 0.026(2) Uani 1 1 d .
H37A H 0.6899 0.8686 0.2324 0.032 Uiso 1 1 calc R
C38 C 0.7601(6) 0.7254(7) 0.1548(7) 0.025(2) Uani 1 1 d .
H38A H 0.7711 0.7168 0.2214 0.030 Uiso 1 1 calc R

loop_
_atom_site_aniso_label
_atom_site_aniso_U_11
_atom_site_aniso_U_22
_atom_site_aniso_U_33
_atom_site_aniso_U_23
_atom_site_aniso_U_13
_atom_site_aniso_U_12
Ag1 0.0280(4) 0.0218(4) 0.0209(4) 0.0106(3) 0.0034(3) 0.0008(3)
Ag2 0.0210(4) 0.0223(4) 0.0236(4) 0.0074(3) 0.0068(3) 0.0066(3)
Se1 0.0219(5) 0.0197(5) 0.0168(5) 0.0082(4) 0.0035(4) 0.0073(4)
Se2 0.0210(5) 0.0205(5) 0.0174(5) 0.0068(4) 0.0044(4) 0.0087(4)
N1 0.024(4) 0.016(4) 0.018(4) 0.008(3) -0.002(3) 0.003(3)
N2 0.012(4) 0.015(4) 0.019(4) 0.006(3) 0.004(3) 0.003(3)
N3 0.021(4) 0.019(4) 0.012(4) 0.002(3) -0.001(3) 0.005(3)
N4 0.016(4) 0.020(4) 0.010(4) 0.006(3) -0.005(3) 0.004(3)
C1 0.014(5) 0.020(5) 0.011(5) 0.007(4) 0.005(4) 0.009(4)
C2 0.019(5) 0.012(5) 0.013(5) 0.002(4) 0.005(4) 0.005(4)
C3 0.023(5) 0.020(5) 0.020(5) 0.004(4) -0.001(4) 0.005(4)
C4 0.020(5) 0.024(5) 0.028(5) 0.013(5) 0.007(4) 0.003(4)
C5 0.037(6) 0.015(5) 0.021(5) 0.007(4) 0.011(4) 0.013(4)
C6 0.017(5) 0.018(5) 0.041(6) 0.014(5) 0.007(4) 0.003(4)
C7 0.026(5) 0.017(5) 0.016(5) 0.009(4) 0.006(4) 0.009(4)
C8 0.027(5) 0.028(6) 0.033(6) 0.020(5) 0.006(5) 0.008(4)
C9 0.038(6) 0.039(6) 0.045(6) 0.027(5) 0.006(5) 0.021(5)
C10 0.041(6) 0.030(6) 0.030(6) 0.016(5) -0.010(5) -0.002(5)
C11 0.010(5) 0.021(5) 0.030(6) 0.009(5) 0.002(4) 0.004(4)
C12 0.026(5) 0.030(6) 0.024(5) 0.007(5) -0.004(4) 0.009(4)
C13 0.032(6) 0.030(6) 0.023(6) 0.011(5) 0.002(4) 0.009(5)
C14 0.015(5) 0.028(6) 0.018(5) 0.012(4) 0.004(4) 0.001(4)
C15 0.023(5) 0.034(6) 0.030(6) 0.016(5) 0.004(4) 0.014(5)
C16 0.037(6) 0.019(5) 0.031(6) 0.004(5) 0.011(5) 0.006(5)
C17 0.023(6) 0.037(7) 0.017(5) -0.003(5) 0.004(4) 0.005(5)
C18 0.029(6) 0.041(7) 0.011(5) 0.011(5) 0.000(4) 0.004(5)
C19 0.018(5) 0.010(5) 0.031(6) 0.004(5) 0.004(4) 0.001(4)
C20 0.015(5) 0.027(5) 0.022(5) 0.018(5) 0.001(4) 0.003(4)
C21 0.028(5) 0.017(5) 0.016(5) 0.011(4) 0.002(4) 0.008(4)
C22 0.016(5) 0.023(5) 0.030(6) 0.014(5) -0.001(4) -0.005(4)
C23 0.022(5) 0.036(6) 0.027(6) 0.018(5) 0.016(5) 0.016(5)
C24 0.042(7) 0.037(6) 0.033(6) 0.015(5) 0.017(5) 0.027(5)
C25 0.034(6) 0.015(5) 0.023(5) 0.005(4) 0.005(4) 0.010(4)
C26 0.018(5) 0.026(6) 0.036(6) 0.020(5) 0.013(4) 0.010(4)
C27 0.024(5) 0.034(6) 0.027(6) 0.008(5) 0.008(4) 0.003(5)
C28 0.033(6) 0.028(6) 0.029(6) 0.006(5) -0.008(5) 0.005(5)
C29 0.033(6) 0.027(6) 0.043(6) 0.018(5) 0.001(5) 0.003(5)
C30 0.014(5) 0.018(5) 0.020(5) 0.002(4) 0.005(4) 0.001(4)
C31 0.031(6) 0.031(6) 0.028(6) 0.009(5) -0.002(4) 0.005(5)
C32 0.038(6) 0.012(5) 0.020(5) -0.003(4) -0.006(4) 0.010(4)
C33 0.023(5) 0.021(5) 0.016(5) 0.006(4) 0.004(4) 0.009(4)
C34 0.018(5) 0.028(6) 0.026(6) 0.006(5) -0.004(4) 0.005(4)
C35 0.018(5) 0.030(6) 0.018(5) 0.010(5) -0.001(4) 0.004(4)
C36 0.027(6) 0.019(5) 0.037(6) 0.014(5) -0.002(5) 0.008(4)
C37 0.013(5) 0.031(6) 0.036(6) 0.017(5) 0.011(4) 0.006(4)
C38 0.022(5) 0.028(6) 0.029(6) 0.013(5) 0.007(4) 0.014(4)

loop_
_atom_type_symbol
_atom_type_description
_atom_type_scat_dispersion_real
_atom_type_scat_dispersion_imag
_atom_type_scat_source
C C 0.0033 0.0016 'International Tables Vol C Tables 4.2.6.8 and 6.1.1.4'
H H 0.0000 0.0000 'International Tables Vol C Tables 4.2.6.8 and 6.1.1.4'
N N 0.0061 0.0033 'International Tables Vol C Tables 4.2.6.8 and 6.1.1.4'
Se Se -0.0929 2.2259 'International Tables Vol C Tables 4.2.6.8 and 6.1.1.4'
Ag Ag -0.8971 1.1015 'International Tables Vol C Tables 4.2.6.8 and 6.1.1.4'

loop_
_geom_angle_atom_site_label_1
_geom_angle_atom_site_label_2
_geom_angle_atom_site_label_3
_geom_angle
_geom_angle_site_symmetry_1
_geom_angle_site_symmetry_3
C1 Ag1 Se1 128.7(2) . .
C1 Ag1 Se2 125.5(2) . .
Se1 Ag1 Se2 102.75(3) . .
C1 Ag1 Se2 93.81(19) . 2_765
Se1 Ag1 Se2 107.97(4) . 2_765
Se2 Ag1 Se2 85.20(3) . 2_765
C1 Ag1 Ag2 142.08(19) . .
Se1 Ag1 Ag2 54.02(3) . .
Se2 Ag1 Ag2 55.74(3) . .
Se2 Ag1 Ag2 122.62(3) 2_765 .
C20 Ag2 Se1 136.0(2) . .
C20 Ag2 Se2 119.1(2) . .
Se1 Ag2 Se2 104.83(3) . .
C20 Ag2 Ag1 154.3(2) . .
Se1 Ag2 Ag1 55.39(3) . .
Se2 Ag2 Ag1 56.75(3) . .
C14 Se1 Ag2 99.7(2) . .
C14 Se1 Ag1 104.4(3) . .
Ag2 Se1 Ag1 70.59(3) . .
C33 Se2 Ag2 105.5(2) . .
C33 Se2 Ag1 108.6(2) . .
Ag2 Se2 Ag1 67.51(3) . .
C33 Se2 Ag1 121.1(2) . 2_765
Ag2 Se2 Ag1 133.42(4) . 2_765
Ag1 Se2 Ag1 94.80(3) . 2_765
C1 N1 C2 111.9(6) . .
C1 N1 C8 122.3(6) . .
C2 N1 C8 125.8(7) . .
C1 N2 C7 112.0(6) . .
C1 N2 C11 122.4(6) . .
C7 N2 C11 125.5(7) . .
C20 N3 C26 111.1(7) . .
C20 N3 C27 122.2(7) . .
C26 N3 C27 126.7(7) . .
C20 N4 C21 110.1(6) . .
C20 N4 C30 128.1(7) . .
C21 N4 C30 121.5(6) . .
N2 C1 N1 104.9(6) . .
N2 C1 Ag1 127.9(5) . .
N1 C1 Ag1 124.3(5) . .
N1 C2 C7 107.2(7) . .
N1 C2 C3 132.5(8) . .
C7 C2 C3 120.3(8) . .
C4 C3 C2 117.2(8) . .
C4 C3 H3A 121.4 . .
C2 C3 H3A 121.4 . .
C3 C4 C5 121.1(8) . .
C3 C4 H4A 119.4 . .
C5 C4 H4A 119.4 . .
C6 C5 C4 121.3(8) . .
C6 C5 H5A 119.4 . .
C4 C5 H5A 119.4 . .
C7 C6 C5 118.4(8) . .
C7 C6 H6A 120.8 . .
C5 C6 H6A 120.8 . .
C6 C7 C2 121.7(8) . .
C6 C7 N2 134.3(8) . .
C2 C7 N2 103.9(7) . .
N1 C8 C10 111.5(7) . .
N1 C8 C9 110.3(7) . .
C10 C8 C9 115.3(8) . .
N1 C8 H8A 106.4 . .
C10 C8 H8A 106.4 . .
C9 C8 H8A 106.4 . .
C8 C9 H9A 109.5 . .
C8 C9 H9B 109.5 . .
H9A C9 H9B 109.5 . .
C8 C9 H9C 109.5 . .
H9A C9 H9C 109.5 . .
H9B C9 H9C 109.5 . .
C8 C10 H10A 109.5 . .
C8 C10 H10B 109.5 . .
H10A C10 H10B 109.5 . .
C8 C10 H10C 109.5 . .
H10A C10 H10C 109.5 . .
H10B C10 H10C 109.5 . .
N2 C11 C13 111.3(6) . .
N2 C11 C12 110.5(6) . .
C13 C11 C12 112.6(7) . .
N2 C11 H11A 107.4 . .
C13 C11 H11A 107.4 . .
C12 C11 H11A 107.4 . .
C11 C12 H12A 109.5 . .
C11 C12 H12B 109.5 . .
H12A C12 H12B 109.5 . .
C11 C12 H12C 109.5 . .
H12A C12 H12C 109.5 . .
H12B C12 H12C 109.5 . .
C11 C13 H13A 109.5 . .
C11 C13 H13B 109.5 . .
H13A C13 H13B 109.5 . .
C11 C13 H13C 109.5 . .
H13A C13 H13C 109.5 . .
H13B C13 H13C 109.5 . .
C15 C14 C19 119.8(8) . .
C15 C14 Se1 122.1(6) . .
C19 C14 Se1 118.1(6) . .
C14 C15 C16 118.9(8) . .
C14 C15 H15A 120.5 . .
C16 C15 H15A 120.5 . .
C15 C16 C17 122.6(9) . .
C15 C16 H16A 118.7 . .
C17 C16 H16A 118.7 . .
C16 C17 C18 117.7(8) . .
C16 C17 H17A 121.2 . .
C18 C17 H17A 121.2 . .
C19 C18 C17 120.1(8) . .
C19 C18 H18A 120.0 . .
C17 C18 H18A 120.0 . .
C14 C19 C18 120.9(8) . .
C14 C19 H19A 119.5 . .
C18 C19 H19A 119.5 . .
N3 C20 N4 106.4(7) . .
N3 C20 Ag2 124.8(6) . .
N4 C20 Ag2 128.7(6) . .
C26 C21 N4 106.8(7) . .
C26 C21 C22 121.3(8) . .
N4 C21 C22 131.9(8) . .
C23 C22 C21 116.7(8) . .
C23 C22 H22A 121.7 . .
C21 C22 H22A 121.7 . .
C24 C23 C22 121.8(8) . .
C24 C23 H23A 119.1 . .
C22 C23 H23A 119.1 . .
C23 C24 C25 122.2(8) . .
C23 C24 H24A 118.9 . .
C25 C24 H24A 118.9 . .
C26 C25 C24 116.2(8) . .
C26 C25 H25A 121.9 . .
C24 C25 H25A 121.9 . .
C21 C26 C25 121.8(8) . .
C21 C26 N3 105.7(7) . .
C25 C26 N3 132.6(8) . .
N3 C27 C28 111.8(7) . .
N3 C27 C29 110.8(7) . .
C28 C27 C29 113.5(7) . .
N3 C27 H27A 106.8 . .
C28 C27 H27A 106.8 . .
C29 C27 H27A 106.8 . .
C27 C28 H28A 109.5 . .
C27 C28 H28B 109.5 . .
H28A C28 H28B 109.5 . .
C27 C28 H28C 109.5 . .
H28A C28 H28C 109.5 . .
H28B C28 H28C 109.5 . .
C27 C29 H29A 109.5 . .
C27 C29 H29B 109.5 . .
H29A C29 H29B 109.5 . .
C27 C29 H29C 109.5 . .
H29A C29 H29C 109.5 . .
H29B C29 H29C 109.5 . .
N4 C30 C32 112.6(6) . .
N4 C30 C31 108.4(6) . .
C32 C30 C31 112.9(7) . .
N4 C30 H30A 107.6 . .
C32 C30 H30A 107.6 . .
C31 C30 H30A 107.6 . .
C30 C31 H31A 109.5 . .
C30 C31 H31B 109.5 . .
H31A C31 H31B 109.5 . .
C30 C31 H31C 109.5 . .
H31A C31 H31C 109.5 . .
H31B C31 H31C 109.5 . .
C30 C32 H32A 109.5 . .
C30 C32 H32B 109.5 . .
H32A C32 H32B 109.5 . .
C30 C32 H32C 109.5 . .
H32A C32 H32C 109.5 . .
H32B C32 H32C 109.5 . .
C38 C33 C34 119.7(8) . .
C38 C33 Se2 120.6(6) . .
C34 C33 Se2 119.7(6) . .
C35 C34 C33 119.8(8) . .
C35 C34 H34A 120.1 . .
C33 C34 H34A 120.1 . .
C36 C35 C34 121.3(8) . .
C36 C35 H35A 119.4 . .
C34 C35 H35A 119.4 . .
C35 C36 C37 119.3(8) . .
C35 C36 H36A 120.3 . .
C37 C36 H36A 120.3 . .
C36 C37 C38 120.1(8) . .
C36 C37 H37A 120.0 . .
C38 C37 H37A 120.0 . .
C33 C38 C37 119.9(8) . .
C33 C38 H38A 120.1 . .
C37 C38 H38A 120.1 . .

loop_
_geom_bond_atom_site_label_1
_geom_bond_atom_site_label_2
_geom_bond_distance
_geom_bond_site_symmetry_2
Ag1 C1 2.168(8) .
Ag1 Se1 2.6501(12) .
Ag1 Se2 2.7489(12) .
Ag1 Se2 2.8507(12) 2_765
Ag1 Ag2 3.0371(10) .
Ag2 C20 2.166(8) .
Ag2 Se1 2.6059(12) .
Ag2 Se2 2.7168(13) .
Se1 C14 1.940(8) .
Se2 C33 1.926(8) .
Se2 Ag1 2.8507(12) 2_765
N1 C1 1.359(9) .
N1 C2 1.384(9) .
N1 C8 1.477(10) .
N2 C1 1.359(9) .
N2 C7 1.424(9) .
N2 C11 1.482(9) .
N3 C20 1.353(9) .
N3 C26 1.398(9) .
N3 C27 1.481(10) .
N4 C20 1.357(9) .
N4 C21 1.401(9) .
N4 C30 1.484(9) .
C2 C7 1.402(11) .
C2 C3 1.412(10) .
C3 C4 1.374(11) .
C3 H3A 0.9500 .
C4 C5 1.412(11) .
C4 H4A 0.9500 .
C5 C6 1.364(10) .
C5 H5A 0.9500 .
C6 C7 1.363(11) .
C6 H6A 0.9500 .
C8 C10 1.504(11) .
C8 C9 1.538(11) .
C8 H8A 1.0000 .
C9 H9A 0.9800 .
C9 H9B 0.9800 .
C9 H9C 0.9800 .
C10 H10A 0.9800 .
C10 H10B 0.9800 .
C10 H10C 0.9800 .
C11 C13 1.527(10) .
C11 C12 1.526(10) .
C11 H11A 1.0000 .
C12 H12A 0.9800 .
C12 H12B 0.9800 .
C12 H12C 0.9800 .
C13 H13A 0.9800 .
C13 H13B 0.9800 .
C13 H13C 0.9800 .
C14 C15 1.385(11) .
C14 C19 1.390(11) .
C15 C16 1.388(11) .
C15 H15A 0.9500 .
C16 C17 1.387(12) .
C16 H16A 0.9500 .
C17 C18 1.408(11) .
C17 H17A 0.9500 .
C18 C19 1.385(10) .
C18 H18A 0.9500 .
C19 H19A 0.9500 .
C21 C26 1.388(11) .
C21 C22 1.395(10) .
C22 C23 1.387(11) .
C22 H22A 0.9500 .
C23 C24 1.377(11) .
C23 H23A 0.9500 .
C24 C25 1.388(11) .
C24 H24A 0.9500 .
C25 C26 1.397(11) .
C25 H25A 0.9500 .
C27 C28 1.516(11) .
C27 C29 1.552(11) .
C27 H27A 1.0000 .
C28 H28A 0.9800 .
C28 H28B 0.9800 .
C28 H28C 0.9800 .
C29 H29A 0.9800 .
C29 H29B 0.9800 .
C29 H29C 0.9800 .
C30 C32 1.501(10) .
C30 C31 1.532(11) .
C30 H30A 1.0000 .
C31 H31A 0.9800 .
C31 H31B 0.9800 .
C31 H31C 0.9800 .
C32 H32A 0.9800 .
C32 H32B 0.9800 .
C32 H32C 0.9800 .
C33 C38 1.388(10) .
C33 C34 1.394(11) .
C34 C35 1.384(11) .
C34 H34A 0.9500 .
C35 C36 1.381(11) .
C35 H35A 0.9500 .
C36 C37 1.389(11) .
C36 H36A 0.9500 .
C37 C38 1.407(11) .
C37 H37A 0.9500 .
C38 H38A 0.9500 .
